data_7241768
loop_
_publ_author_name
'Tominaga, Masahide'
'Hyodo, Tadashi'
'Hikami, Yuya'
'Yamaguchi, Kentaro'

_publ_section_title
;
 Solvent-dependent alignments and halogen-related interactions in
 inclusion crystals of adamantane-based macrocycle with pyridazine
 moieties
;
_journal_issue 2
_journal_name_full CrystEngComm
_journal_page_first 436
_journal_page_last 442
_journal_paper_doi 10.1039/D0CE01576H
_journal_volume 23
_journal_year 2021
_chemical_formula_sum 'C64 H68 Cl4 N4 O10'
_chemical_formula_weight 1195.02
_space_group_crystal_system monoclinic
_space_group_IT_number 14
_space_group_name_Hall '-P 2ybc'
_space_group_name_H-M_alt 'P 1 21/c 1'
_atom_sites_solution_hydrogens geom
_audit_creation_method SHELXL-2018/3
_audit_update_record
;
2020-08-25 deposited with the CCDC.	2020-11-23 downloaded from the CCDC.
;
_cell_angle_alpha 90
_cell_angle_beta 117.459(3)
_cell_angle_gamma 90
_cell_formula_units_Z 2
_cell_length_a 17.217(3)
_cell_length_b 11.2747(18)
_cell_length_c 16.415(3)
_cell_measurement_reflns_used 9742
_cell_measurement_temperature 100(2)
_cell_measurement_theta_max 78.44
_cell_measurement_theta_min 3.61
_cell_volume 2827.4(8)
_computing_cell_refinement 'SAINT (Bruker AXS, 2015)'
_computing_data_collection 'APEX3 (Bruker AXS, 2015)'
_computing_data_reduction 'SAINT (Bruker AXS, 2015)'
_computing_molecular_graphics 'ORTEP-3 for Windows (Farrugia, 1997)'
_computing_publication_material 'SHELXLE (H\"ubschle et al., 2011)'
_computing_structure_refinement 'SHELXL-2018/3 (Sheldrick, 2018)'
_computing_structure_solution 'SHELXT 2014/5 (Sheldrick, 2015)'
_diffrn_ambient_temperature 100(2)
_diffrn_detector_area_resol_mean 10.24
_diffrn_measured_fraction_theta_full 0.996
_diffrn_measured_fraction_theta_max 0.967
_diffrn_measurement_device_type 'BrukerD8 goniometer'
_diffrn_measurement_method 'omega and phi scans'
_diffrn_radiation_type CuK\a
_diffrn_radiation_wavelength 1.54178
_diffrn_reflns_av_R_equivalents 0.0267
_diffrn_reflns_av_unetI/netI 0.0164
_diffrn_reflns_Laue_measured_fraction_full 0.996
_diffrn_reflns_Laue_measured_fraction_max 0.967
_diffrn_reflns_limit_h_max 21
_diffrn_reflns_limit_h_min -21
_diffrn_reflns_limit_k_max 12
_diffrn_reflns_limit_k_min -13
_diffrn_reflns_limit_l_max 20
_diffrn_reflns_limit_l_min -20
_diffrn_reflns_number 35202
_diffrn_reflns_point_group_measured_fraction_full 0.996
_diffrn_reflns_point_group_measured_fraction_max 0.967
_diffrn_reflns_theta_full 67.679
_diffrn_reflns_theta_max 79.085
_diffrn_reflns_theta_min 4.875
_diffrn_source 'rotating-anode X-ray tube'
_exptl_absorpt_coefficient_mu 2.440
_exptl_absorpt_correction_T_max 0.8081
_exptl_absorpt_correction_T_min 0.7090
_exptl_absorpt_correction_type empirical
_exptl_absorpt_process_details 'SADABS Sheldrick 1996'
_exptl_crystal_colour colourless
_exptl_crystal_density_diffrn 1.404
_exptl_crystal_description prismatic
_exptl_crystal_F_000 1256
_exptl_crystal_size_max 0.200
_exptl_crystal_size_mid 0.100
_exptl_crystal_size_min 0.100
_refine_diff_density_max 0.517
_refine_diff_density_min -0.593
_refine_diff_density_rms 0.148
_refine_ls_extinction_method none
_refine_ls_goodness_of_fit_ref 1.150
_refine_ls_hydrogen_treatment constr
_refine_ls_matrix_type full
_refine_ls_number_parameters 370
_refine_ls_number_reflns 5926
_refine_ls_number_restraints 0
_refine_ls_restrained_S_all 1.150
_refine_ls_R_factor_all 0.0337
_refine_ls_R_factor_gt 0.0312
_refine_ls_shift/su_max 0.001
_refine_ls_shift/su_mean 0.000
_refine_ls_structure_factor_coef Fsqd
_refine_ls_weighting_details 'w=1/[\s^2^(Fo^2^)+(0.0544P)^2^+1.2233P] where P=(Fo^2^+2Fc^2^)/3'
_refine_ls_weighting_scheme calc
_refine_ls_wR_factor_gt 0.0892
_refine_ls_wR_factor_ref 0.0998
_reflns_Friedel_coverage 0.000
_reflns_number_gt 5851
_reflns_number_total 5926
_reflns_threshold_expression 'I > 2\s(I)'
_cod_data_source_file d0ce01576h2.cif
_cod_data_source_block 1a
_cod_depositor_comments 'Adding full bibliography for 7241768--7241773.cif.'
_cod_original_sg_symbol_H-M 'P 21/c'
_cod_database_code 7241768
_shelx_shelxl_version_number 2018/3
_shelx_space_group_comment
;
The symmetry employed for this shelxl refinement is uniquely defined
by the following loop, which should always be used as a source of
symmetry information in preference to the above space-group names.
They are only intended as comments.
;
_shelx_estimated_absorpt_t_min 0.641
_shelx_estimated_absorpt_t_max 0.792

loop_
_space_group_symop_operation_xyz
'x, y, z'
'-x, y+1/2, -z+1/2'
'-x, -y, -z'
'x, -y-1/2, z-1/2'

loop_
_atom_site_label
_atom_site_type_symbol
_atom_site_fract_x
_atom_site_fract_y
_atom_site_fract_z
_atom_site_U_iso_or_equiv
_atom_site_adp_type
_atom_site_occupancy
_atom_site_site_symmetry_order
_atom_site_calc_flag
_atom_site_refinement_flags_posn
_atom_site_refinement_flags_adp
_atom_site_refinement_flags_occupancy
_atom_site_disorder_assembly
_atom_site_disorder_group
C1 C 0.89275(8) 0.48799(11) 0.51740(8) 0.0140(2) Uani 1 1 d . . . . .
H1A H 0.842324 0.454340 0.463005 0.017 Uiso 1 1 calc R U . . .
H1AB H 0.928028 0.535280 0.495674 0.017 Uiso 1 1 calc R U . . .
C2 C 0.94867(8) 0.38720(11) 0.57887(9) 0.0154(2) Uani 1 1 d . . . . .
H2 H 0.968754 0.335295 0.542853 0.018 Uiso 1 1 calc R U . . .
C3 C 1.02880(8) 0.43915(12) 0.66124(9) 0.0186(3) Uani 1 1 d . . . . .
H3A H 1.065594 0.374353 0.701029 0.022 Uiso 1 1 calc R U . . .
H3AB H 1.064448 0.485842 0.639649 0.022 Uiso 1 1 calc R U . . .
C4 C 0.99713(8) 0.51877(12) 0.71529(8) 0.0164(2) Uani 1 1 d . . . . .
H4 H 1.048813 0.553127 0.769280 0.020 Uiso 1 1 calc R U . . .
C5 C 0.94281(8) 0.44537(11) 0.74890(8) 0.0150(2) Uani 1 1 d . . . . .
H5A H 0.923629 0.496504 0.785282 0.018 Uiso 1 1 calc R U . . .
H5AB H 0.979469 0.380968 0.789356 0.018 Uiso 1 1 calc R U . . .
C6 C 0.86174(7) 0.39116(11) 0.66754(8) 0.0123(2) Uani 1 1 d . . . . .
C7 C 0.89371(8) 0.31339(11) 0.61184(9) 0.0149(2) Uani 1 1 d . . . . .
H7A H 0.929369 0.247049 0.650521 0.018 Uiso 1 1 calc R U . . .
H7AB H 0.842706 0.279366 0.558219 0.018 Uiso 1 1 calc R U . . .
C8 C 0.94016(8) 0.61966(11) 0.65401(8) 0.0153(2) Uani 1 1 d . . . . .
H8A H 0.975095 0.668528 0.632778 0.018 Uiso 1 1 calc R U . . .
H8AB H 0.920638 0.671198 0.689887 0.018 Uiso 1 1 calc R U . . .
C9 C 0.81069(8) 0.32110(11) 0.70683(8) 0.0131(2) Uani 1 1 d . . . . .
C10 C 0.78549(8) 0.37535(11) 0.76793(9) 0.0162(2) Uani 1 1 d . . . . .
H10 H 0.795673 0.457825 0.779948 0.019 Uiso 1 1 calc R U . . .
C11 C 0.74606(8) 0.31168(12) 0.81131(9) 0.0171(3) Uani 1 1 d . . . . .
H11 H 0.730625 0.350185 0.853276 0.021 Uiso 1 1 calc R U . . .
C12 C 0.72938(8) 0.19221(11) 0.79322(8) 0.0147(2) Uani 1 1 d . . . . .
C13 C 0.75084(8) 0.13806(11) 0.73037(8) 0.0150(2) Uani 1 1 d . . . . .
C14 C 0.79160(8) 0.20130(11) 0.68794(8) 0.0141(2) Uani 1 1 d . . . . .
H14 H 0.806499 0.162335 0.645744 0.017 Uiso 1 1 calc R U . . .
C15 C 0.60643(8) 0.10554(11) 0.79587(8) 0.0145(2) Uani 1 1 d . . . . .
C16 C 0.57520(8) -0.00098(11) 0.81470(9) 0.0166(3) Uani 1 1 d . . . . .
H16 H 0.613414 -0.056595 0.858192 0.020 Uiso 1 1 calc R U . . .
C17 C 0.48717(8) -0.02023(11) 0.76723(9) 0.0161(2) Uani 1 1 d . . . . .
H17 H 0.460707 -0.090238 0.775191 0.019 Uiso 1 1 calc R U . . .
C18 C 0.43795(8) 0.06998(11) 0.70574(8) 0.0143(2) Uani 1 1 d . . . . .
C19 C 0.30036(8) 0.14292(11) 0.59924(9) 0.0155(2) Uani 1 1 d . . . . .
C20 C 0.26213(8) 0.22214(11) 0.63405(8) 0.0151(2) Uani 1 1 d . . . . .
C21 C 0.21147(8) 0.31570(11) 0.58097(8) 0.0141(2) Uani 1 1 d . . . . .
H21 H 0.186536 0.370269 0.606402 0.017 Uiso 1 1 calc R U . . .
C22 C 0.19691(7) 0.33012(11) 0.49035(8) 0.0131(2) Uani 1 1 d . . . . .
C23 C 0.23470(9) 0.24709(12) 0.45587(9) 0.0181(3) Uani 1 1 d . . . . .
H23 H 0.224653 0.254046 0.394094 0.022 Uiso 1 1 calc R U . . .
C24 C 0.28650(9) 0.15477(12) 0.50955(9) 0.0193(3) Uani 1 1 d . . . . .
H24 H 0.312205 0.100204 0.484935 0.023 Uiso 1 1 calc R U . . .
C25 C 0.14070(7) 0.43116(11) 0.43005(8) 0.0120(2) Uani 1 1 d . . . . .
C26 C 0.19484(8) 0.50748(10) 0.39556(8) 0.0122(2) Uani 1 1 d . . . . .
H26A H 0.246113 0.541612 0.448836 0.015 Uiso 1 1 calc R U . . .
H26B H 0.216597 0.456611 0.361293 0.015 Uiso 1 1 calc R U . . .
C27 C 0.49947(10) 0.36213(15) 0.92196(11) 0.0305(3) Uani 1 1 d . . . . .
H27A H 0.495897 0.448996 0.912066 0.037 Uiso 1 1 calc R U . . .
H27B H 0.464986 0.323268 0.861756 0.037 Uiso 1 1 calc R U . . .
C28 C 0.59360(10) 0.32292(14) 0.96200(11) 0.0279(3) Uani 1 1 d . . . . .
H28A H 0.616931 0.342596 0.918666 0.034 Uiso 1 1 calc R U . . .
H28B H 0.628747 0.366305 1.019974 0.034 Uiso 1 1 calc R U . . .
C29 C 0.56596(10) 0.16985(14) 1.04024(10) 0.0266(3) Uani 1 1 d . . . . .
H29A H 0.600414 0.209476 1.100132 0.032 Uiso 1 1 calc R U . . .
H29B H 0.569915 0.083117 1.050812 0.032 Uiso 1 1 calc R U . . .
C30 C 0.47166(11) 0.20838(15) 1.00025(12) 0.0314(3) Uani 1 1 d . . . . .
H30A H 0.436481 0.164517 0.942521 0.038 Uiso 1 1 calc R U . . .
H30B H 0.448532 0.189153 1.043838 0.038 Uiso 1 1 calc R U . . .
C31 C 0.97655(10) 0.61687(13) 1.00149(11) 0.0276(3) Uani 1 1 d . . . . .
H31A H 0.935610 0.683577 0.972428 0.033 Uiso 1 1 calc R U . . .
H31B H 1.022480 0.644082 1.061930 0.033 Uiso 1 1 calc R U . . .
C32 C 1.07223(10) 0.48565(15) 0.98501(11) 0.0287(3) Uani 1 1 d . . . . .
H32A H 1.120750 0.509330 1.045002 0.034 Uiso 1 1 calc R U . . .
H32B H 1.097824 0.460915 0.944651 0.034 Uiso 1 1 calc R U . . .
N1 N 0.55743(7) 0.18821(10) 0.74008(8) 0.0163(2) Uani 1 1 d . . . . .
N2 N 0.46934(7) 0.17013(10) 0.69336(8) 0.0163(2) Uani 1 1 d . . . . .
O1 O 0.69519(6) 0.12442(8) 0.84060(6) 0.01768(19) Uani 1 1 d . . . . .
O2 O 0.34986(6) 0.04873(8) 0.65370(6) 0.01806(19) Uani 1 1 d . . . . .
O3 O 0.46365(8) 0.33207(11) 0.98220(9) 0.0379(3) Uani 1 1 d . . . . .
O4 O 0.60164(8) 0.19927(10) 0.97949(8) 0.0310(3) Uani 1 1 d . . . . .
O5 O 1.01583(8) 0.58363(10) 0.94521(7) 0.0295(2) Uani 1 1 d . . . . .
Cl1 Cl 0.72640(2) -0.01041(3) 0.70457(2) 0.02124(9) Uani 1 1 d . . . . .
Cl2 Cl 0.27802(2) 0.20337(3) 0.74578(2) 0.02391(10) Uani 1 1 d . . . . .

loop_
_atom_site_aniso_label
_atom_site_aniso_U_11
_atom_site_aniso_U_22
_atom_site_aniso_U_33
_atom_site_aniso_U_23
_atom_site_aniso_U_13
_atom_site_aniso_U_12
C1 0.0151(5) 0.0153(6) 0.0134(5) 0.0002(4) 0.0083(5) -0.0005(4)
C2 0.0159(5) 0.0161(6) 0.0176(6) 0.0013(5) 0.0107(5) 0.0019(5)
C3 0.0129(5) 0.0233(7) 0.0201(6) 0.0053(5) 0.0081(5) 0.0015(5)
C4 0.0130(5) 0.0196(6) 0.0138(6) 0.0012(5) 0.0039(5) -0.0042(5)
C5 0.0149(5) 0.0168(6) 0.0120(5) 0.0010(5) 0.0053(4) -0.0021(4)
C6 0.0129(5) 0.0114(5) 0.0135(5) 0.0005(4) 0.0069(4) -0.0007(4)
C7 0.0172(6) 0.0125(6) 0.0174(6) 0.0001(4) 0.0100(5) 0.0007(4)
C8 0.0161(5) 0.0145(6) 0.0139(5) -0.0007(4) 0.0059(5) -0.0047(5)
C9 0.0118(5) 0.0131(6) 0.0141(5) 0.0026(4) 0.0057(4) 0.0010(4)
C10 0.0191(6) 0.0119(6) 0.0201(6) 0.0001(5) 0.0113(5) -0.0004(5)
C11 0.0177(6) 0.0180(6) 0.0190(6) 0.0005(5) 0.0114(5) 0.0016(5)
C12 0.0111(5) 0.0168(6) 0.0159(6) 0.0058(4) 0.0060(5) 0.0004(4)
C13 0.0134(5) 0.0114(6) 0.0174(6) 0.0025(5) 0.0048(5) -0.0001(4)
C14 0.0133(5) 0.0134(6) 0.0153(6) 0.0003(4) 0.0064(5) -0.0001(4)
C15 0.0139(5) 0.0151(6) 0.0159(6) 0.0017(5) 0.0081(5) 0.0005(4)
C16 0.0181(6) 0.0147(6) 0.0184(6) 0.0053(5) 0.0097(5) 0.0029(4)
C17 0.0189(6) 0.0121(6) 0.0196(6) 0.0029(5) 0.0109(5) 0.0001(5)
C18 0.0139(5) 0.0134(6) 0.0171(6) 0.0003(5) 0.0084(5) 0.0002(4)
C19 0.0122(5) 0.0127(6) 0.0203(6) 0.0037(5) 0.0064(5) -0.0010(4)
C20 0.0165(5) 0.0142(6) 0.0135(5) 0.0002(4) 0.0061(5) -0.0042(5)
C21 0.0151(5) 0.0132(6) 0.0143(6) -0.0008(4) 0.0070(5) -0.0017(4)
C22 0.0122(5) 0.0130(6) 0.0145(6) 0.0003(4) 0.0067(4) -0.0027(4)
C23 0.0227(6) 0.0185(6) 0.0177(6) 0.0026(5) 0.0132(5) 0.0023(5)
C24 0.0210(6) 0.0180(6) 0.0241(7) 0.0022(5) 0.0148(5) 0.0032(5)
C25 0.0125(5) 0.0123(6) 0.0118(5) 0.0003(4) 0.0060(4) -0.0015(4)
C26 0.0127(5) 0.0121(5) 0.0130(5) 0.0003(4) 0.0070(4) -0.0007(4)
C27 0.0308(8) 0.0352(8) 0.0317(8) 0.0105(7) 0.0198(7) 0.0042(6)
C28 0.0272(7) 0.0317(8) 0.0284(7) 0.0017(6) 0.0158(6) -0.0024(6)
C29 0.0303(7) 0.0259(7) 0.0249(7) 0.0024(6) 0.0139(6) 0.0015(6)
C30 0.0284(8) 0.0350(9) 0.0341(8) 0.0091(7) 0.0172(7) 0.0001(6)
C31 0.0332(7) 0.0202(7) 0.0281(7) 0.0003(6) 0.0131(6) 0.0076(6)
C32 0.0220(7) 0.0364(8) 0.0301(8) -0.0075(6) 0.0140(6) -0.0009(6)
N1 0.0140(5) 0.0142(5) 0.0204(5) 0.0036(4) 0.0077(4) -0.0002(4)
N2 0.0137(5) 0.0142(5) 0.0208(5) 0.0037(4) 0.0079(4) 0.0003(4)
O1 0.0129(4) 0.0216(5) 0.0184(4) 0.0081(4) 0.0071(3) -0.0003(3)
O2 0.0132(4) 0.0134(4) 0.0247(5) 0.0057(4) 0.0063(4) -0.0002(3)
O3 0.0409(6) 0.0385(7) 0.0511(7) 0.0194(6) 0.0355(6) 0.0145(5)
O4 0.0348(6) 0.0320(6) 0.0350(6) 0.0017(5) 0.0236(5) 0.0061(4)
O5 0.0432(6) 0.0244(5) 0.0245(5) 0.0009(4) 0.0186(5) -0.0039(5)
Cl1 0.02703(17) 0.01201(15) 0.02632(18) -0.00077(11) 0.01369(14) -0.00506(11)
Cl2 0.0390(2) 0.01754(17) 0.01484(16) 0.00355(11) 0.01213(14) 0.00338(12)

loop_
_atom_type_symbol
_atom_type_description
_atom_type_scat_dispersion_real
_atom_type_scat_dispersion_imag
_atom_type_scat_source
C C 0.0181 0.0091 'International Tables Vol C Tables 4.2.6.8 and 6.1.1.4'
H H 0.0000 0.0000 'International Tables Vol C Tables 4.2.6.8 and 6.1.1.4'
N N 0.0311 0.0180 'International Tables Vol C Tables 4.2.6.8 and 6.1.1.4'
O O 0.0492 0.0322 'International Tables Vol C Tables 4.2.6.8 and 6.1.1.4'
Cl Cl 0.3639 0.7018 'International Tables Vol C Tables 4.2.6.8 and 6.1.1.4'

loop_
_geom_angle_atom_site_label_1
_geom_angle_atom_site_label_2
_geom_angle_atom_site_label_3
_geom_angle
_geom_angle_site_symmetry_1
_geom_angle_site_symmetry_3
_geom_angle_publ_flag
C2 C1 C25 110.79(10) . 3_666 ?
C2 C1 H1A 109.5 . . ?
C25 C1 H1A 109.5 3_666 . ?
C2 C1 H1AB 109.5 . . ?
C25 C1 H1AB 109.5 3_666 . ?
H1A C1 H1AB 108.1 . . ?
C1 C2 C7 109.43(10) . . ?
C1 C2 C3 109.53(10) . . ?
C7 C2 C3 110.27(10) . . ?
C1 C2 H2 109.2 . . ?
C7 C2 H2 109.2 . . ?
C3 C2 H2 109.2 . . ?
C4 C3 C2 108.62(10) . . ?
C4 C3 H3A 110.0 . . ?
C2 C3 H3A 110.0 . . ?
C4 C3 H3AB 110.0 . . ?
C2 C3 H3AB 110.0 . . ?
H3A C3 H3AB 108.3 . . ?
C3 C4 C5 109.43(11) . . ?
C3 C4 C8 110.23(10) . . ?
C5 C4 C8 108.96(10) . . ?
C3 C4 H4 109.4 . . ?
C5 C4 H4 109.4 . . ?
C8 C4 H4 109.4 . . ?
C4 C5 C6 111.18(10) . . ?
C4 C5 H5A 109.4 . . ?
C6 C5 H5A 109.4 . . ?
C4 C5 H5AB 109.4 . . ?
C6 C5 H5AB 109.4 . . ?
H5A C5 H5AB 108.0 . . ?
C9 C6 C7 112.88(10) . . ?
C9 C6 C5 107.81(9) . . ?
C7 C6 C5 108.10(10) . . ?
C9 C6 C26 110.91(9) . 3_666 ?
C7 C6 C26 108.06(9) . 3_666 ?
C5 C6 C26 108.98(10) . 3_666 ?
C2 C7 C6 110.37(10) . . ?
C2 C7 H7A 109.6 . . ?
C6 C7 H7A 109.6 . . ?
C2 C7 H7AB 109.6 . . ?
C6 C7 H7AB 109.6 . . ?
H7A C7 H7AB 108.1 . . ?
C4 C8 C25 110.48(10) . 3_666 ?
C4 C8 H8A 109.6 . . ?
C25 C8 H8A 109.6 3_666 . ?
C4 C8 H8AB 109.6 . . ?
C25 C8 H8AB 109.6 3_666 . ?
H8A C8 H8AB 108.1 . . ?
C14 C9 C10 117.60(11) . . ?
C14 C9 C6 122.05(11) . . ?
C10 C9 C6 120.26(11) . . ?
C11 C10 C9 121.76(12) . . ?
C11 C10 H10 119.1 . . ?
C9 C10 H10 119.1 . . ?
C12 C11 C10 119.76(12) . . ?
C12 C11 H11 120.1 . . ?
C10 C11 H11 120.1 . . ?
C11 C12 C13 119.27(11) . . ?
C11 C12 O1 120.83(11) . . ?
C13 C12 O1 119.83(11) . . ?
C12 C13 C14 121.01(12) . . ?
C12 C13 Cl1 119.31(10) . . ?
C14 C13 Cl1 119.67(10) . . ?
C9 C14 C13 120.52(11) . . ?
C9 C14 H14 119.7 . . ?
C13 C14 H14 119.7 . . ?
N1 C15 O1 117.64(11) . . ?
N1 C15 C16 125.05(12) . . ?
O1 C15 C16 117.30(11) . . ?
C17 C16 C15 116.52(11) . . ?
C17 C16 H16 121.7 . . ?
C15 C16 H16 121.7 . . ?
C16 C17 C18 115.93(11) . . ?
C16 C17 H17 122.0 . . ?
C18 C17 H17 122.0 . . ?
N2 C18 O2 118.05(11) . . ?
N2 C18 C17 125.44(11) . . ?
O2 C18 C17 116.49(11) . . ?
C20 C19 C24 119.76(12) . . ?
C20 C19 O2 119.60(11) . . ?
C24 C19 O2 120.59(11) . . ?
C19 C20 C21 120.86(11) . . ?
C19 C20 Cl2 119.01(10) . . ?
C21 C20 Cl2 120.12(10) . . ?
C20 C21 C22 120.50(11) . . ?
C20 C21 H21 119.7 . . ?
C22 C21 H21 119.7 . . ?
C21 C22 C23 117.60(11) . . ?
C21 C22 C25 121.68(11) . . ?
C23 C22 C25 120.71(11) . . ?
C24 C23 C22 121.78(12) . . ?
C24 C23 H23 119.1 . . ?
C22 C23 H23 119.1 . . ?
C19 C24 C23 119.47(12) . . ?
C19 C24 H24 120.3 . . ?
C23 C24 H24 120.3 . . ?
C22 C25 C1 111.59(10) . 3_666 ?
C22 C25 C8 110.01(10) . 3_666 ?
C1 C25 C8 107.68(10) 3_666 3_666 ?
C22 C25 C26 109.99(9) . . ?
C1 C25 C26 108.59(10) 3_666 . ?
C8 C25 C26 108.91(9) 3_666 . ?
C6 C26 C25 110.75(9) 3_666 . ?
C6 C26 H26A 109.5 3_666 . ?
C25 C26 H26A 109.5 . . ?
C6 C26 H26B 109.5 3_666 . ?
C25 C26 H26B 109.5 . . ?
H26A C26 H26B 108.1 . . ?
O3 C27 C28 110.46(12) . . ?
O3 C27 H27A 109.6 . . ?
C28 C27 H27A 109.6 . . ?
O3 C27 H27B 109.6 . . ?
C28 C27 H27B 109.6 . . ?
H27A C27 H27B 108.1 . . ?
O4 C28 C27 111.22(13) . . ?
O4 C28 H28A 109.4 . . ?
C27 C28 H28A 109.4 . . ?
O4 C28 H28B 109.4 . . ?
C27 C28 H28B 109.4 . . ?
H28A C28 H28B 108.0 . . ?
O4 C29 C30 110.61(12) . . ?
O4 C29 H29A 109.5 . . ?
C30 C29 H29A 109.5 . . ?
O4 C29 H29B 109.5 . . ?
C30 C29 H29B 109.5 . . ?
H29A C29 H29B 108.1 . . ?
O3 C30 C29 110.82(13) . . ?
O3 C30 H30A 109.5 . . ?
C29 C30 H30A 109.5 . . ?
O3 C30 H30B 109.5 . . ?
C29 C30 H30B 109.5 . . ?
H30A C30 H30B 108.1 . . ?
O5 C31 C32 110.97(12) . 3_767 ?
O5 C31 H31A 109.4 . . ?
C32 C31 H31A 109.4 3_767 . ?
O5 C31 H31B 109.4 . . ?
C32 C31 H31B 109.4 3_767 . ?
H31A C31 H31B 108.0 . . ?
O5 C32 C31 110.90(12) . 3_767 ?
O5 C32 H32A 109.5 . . ?
C31 C32 H32A 109.5 3_767 . ?
O5 C32 H32B 109.5 . . ?
C31 C32 H32B 109.5 3_767 . ?
H32A C32 H32B 108.0 . . ?
C15 N1 N2 118.63(10) . . ?
C18 N2 N1 118.31(10) . . ?
C15 O1 C12 115.93(9) . . ?
C18 O2 C19 115.95(10) . . ?
C30 O3 C27 110.29(12) . . ?
C28 O4 C29 109.64(11) . . ?
C32 O5 C31 109.62(11) . . ?

loop_
_geom_bond_atom_site_label_1
_geom_bond_atom_site_label_2
_geom_bond_distance
_geom_bond_site_symmetry_2
_geom_bond_publ_flag
C1 C2 1.5299(17) . ?
C1 C25 1.5378(16) 3_666 ?
C1 H1A 0.9900 . ?
C1 H1AB 0.9900 . ?
C2 C7 1.5340(16) . ?
C2 C3 1.5344(18) . ?
C2 H2 1.0000 . ?
C3 C4 1.5285(18) . ?
C3 H3A 0.9900 . ?
C3 H3AB 0.9900 . ?
C4 C5 1.5295(16) . ?
C4 C8 1.5355(17) . ?
C4 H4 1.0000 . ?
C5 C6 1.5448(16) . ?
C5 H5A 0.9900 . ?
C5 H5AB 0.9900 . ?
C6 C9 1.5283(16) . ?
C6 C7 1.5400(16) . ?
C6 C26 1.5482(16) 3_666 ?
C7 H7A 0.9900 . ?
C7 H7AB 0.9900 . ?
C8 C25 1.5488(16) 3_666 ?
C8 H8A 0.9900 . ?
C8 H8AB 0.9900 . ?
C9 C14 1.3909(17) . ?
C9 C10 1.4035(17) . ?
C10 C11 1.3888(18) . ?
C10 H10 0.9500 . ?
C11 C12 1.3806(18) . ?
C11 H11 0.9500 . ?
C12 C13 1.3875(18) . ?
C12 O1 1.3992(14) . ?
C13 C14 1.3916(17) . ?
C13 Cl1 1.7303(13) . ?
C14 H14 0.9500 . ?
C15 N1 1.3064(17) . ?
C15 O1 1.3729(15) . ?
C15 C16 1.4072(17) . ?
C16 C17 1.3647(18) . ?
C16 H16 0.9500 . ?
C17 C18 1.4081(17) . ?
C17 H17 0.9500 . ?
C18 N2 1.3076(16) . ?
C18 O2 1.3757(15) . ?
C19 C20 1.3799(18) . ?
C19 C24 1.3850(18) . ?
C19 O2 1.3967(15) . ?
C20 C21 1.3898(18) . ?
C20 Cl2 1.7380(13) . ?
C21 C22 1.3993(17) . ?
C21 H21 0.9500 . ?
C22 C23 1.3999(17) . ?
C22 C25 1.5267(16) . ?
C23 C24 1.3895(18) . ?
C23 H23 0.9500 . ?
C24 H24 0.9500 . ?
C25 C26 1.5544(16) . ?
C26 H26A 0.9900 . ?
C26 H26B 0.9900 . ?
C27 O3 1.4266(18) . ?
C27 C28 1.507(2) . ?
C27 H27A 0.9900 . ?
C27 H27B 0.9900 . ?
C28 O4 1.417(2) . ?
C28 H28A 0.9900 . ?
C28 H28B 0.9900 . ?
C29 O4 1.4306(18) . ?
C29 C30 1.508(2) . ?
C29 H29A 0.9900 . ?
C29 H29B 0.9900 . ?
C30 O3 1.419(2) . ?
C30 H30A 0.9900 . ?
C30 H30B 0.9900 . ?
C31 O5 1.4239(18) . ?
C31 C32 1.504(2) 3_767 ?
C31 H31A 0.9900 . ?
C31 H31B 0.9900 . ?
C32 O5 1.416(2) . ?
C32 H32A 0.9900 . ?
C32 H32B 0.9900 . ?
N1 N2 1.3628(15) . ?

loop_
_geom_torsion_atom_site_label_1
_geom_torsion_atom_site_label_2
_geom_torsion_atom_site_label_3
_geom_torsion_atom_site_label_4
_geom_torsion
_geom_torsion_site_symmetry_1
_geom_torsion_site_symmetry_2
_geom_torsion_site_symmetry_3
_geom_torsion_site_symmetry_4
_geom_torsion_publ_flag
C25 C1 C2 C7 59.61(13) 3_666 . . . ?
C25 C1 C2 C3 -61.38(12) 3_666 . . . ?
C1 C2 C3 C4 60.15(13) . . . . ?
C7 C2 C3 C4 -60.33(13) . . . . ?
C2 C3 C4 C5 60.08(13) . . . . ?
C2 C3 C4 C8 -59.74(13) . . . . ?
C3 C4 C5 C6 -60.54(13) . . . . ?
C8 C4 C5 C6 60.05(13) . . . . ?
C4 C5 C6 C9 -179.22(10) . . . . ?
C4 C5 C6 C7 58.46(13) . . . . ?
C4 C5 C6 C26 -58.76(13) . . . 3_666 ?
C1 C2 C7 C6 -60.47(13) . . . . ?
C3 C2 C7 C6 60.06(13) . . . . ?
C9 C6 C7 C2 -176.86(10) . . . . ?
C5 C6 C7 C2 -57.69(13) . . . . ?
C26 C6 C7 C2 60.12(12) 3_666 . . . ?
C3 C4 C8 C25 59.92(13) . . . 3_666 ?
C5 C4 C8 C25 -60.19(13) . . . 3_666 ?
C7 C6 C9 C14 -3.80(16) . . . . ?
C5 C6 C9 C14 -123.13(12) . . . . ?
C26 C6 C9 C14 117.62(12) 3_666 . . . ?
C7 C6 C9 C10 172.71(11) . . . . ?
C5 C6 C9 C10 53.38(14) . . . . ?
C26 C6 C9 C10 -65.87(14) 3_666 . . . ?
C14 C9 C10 C11 2.56(18) . . . . ?
C6 C9 C10 C11 -174.11(11) . . . . ?
C9 C10 C11 C12 -1.19(19) . . . . ?
C10 C11 C12 C13 -1.25(19) . . . . ?
C10 C11 C12 O1 175.64(11) . . . . ?
C11 C12 C13 C14 2.29(18) . . . . ?
O1 C12 C13 C14 -174.64(11) . . . . ?
C11 C12 C13 Cl1 -177.71(10) . . . . ?
O1 C12 C13 Cl1 5.37(16) . . . . ?
C10 C9 C14 C13 -1.51(17) . . . . ?
C6 C9 C14 C13 175.09(11) . . . . ?
C12 C13 C14 C9 -0.88(18) . . . . ?
Cl1 C13 C14 C9 179.11(9) . . . . ?
N1 C15 C16 C17 3.1(2) . . . . ?
O1 C15 C16 C17 -177.75(11) . . . . ?
C15 C16 C17 C18 -0.77(18) . . . . ?
C16 C17 C18 N2 -2.34(19) . . . . ?
C16 C17 C18 O2 176.47(11) . . . . ?
C24 C19 C20 C21 -1.58(18) . . . . ?
O2 C19 C20 C21 -179.05(11) . . . . ?
C24 C19 C20 Cl2 178.32(10) . . . . ?
O2 C19 C20 Cl2 0.85(16) . . . . ?
C19 C20 C21 C22 1.17(18) . . . . ?
Cl2 C20 C21 C22 -178.73(9) . . . . ?
C20 C21 C22 C23 0.30(17) . . . . ?
C20 C21 C22 C25 179.29(11) . . . . ?
C21 C22 C23 C24 -1.37(19) . . . . ?
C25 C22 C23 C24 179.63(11) . . . . ?
C20 C19 C24 C23 0.51(19) . . . . ?
O2 C19 C24 C23 177.95(11) . . . . ?
C22 C23 C24 C19 1.0(2) . . . . ?
C21 C22 C25 C1 1.80(15) . . . 3_666 ?
C23 C22 C25 C1 -179.25(11) . . . 3_666 ?
C21 C22 C25 C8 -117.66(12) . . . 3_666 ?
C23 C22 C25 C8 61.30(14) . . . 3_666 ?
C21 C22 C25 C26 122.38(12) . . . . ?
C23 C22 C25 C26 -58.66(14) . . . . ?
C22 C25 C26 C6 178.73(9) . . . 3_666 ?
C1 C25 C26 C6 -58.89(12) 3_666 . . 3_666 ?
C8 C25 C26 C6 58.10(12) 3_666 . . 3_666 ?
O3 C27 C28 O4 57.63(18) . . . . ?
O4 C29 C30 O3 -57.74(18) . . . . ?
O1 C15 N1 N2 178.52(10) . . . . ?
C16 C15 N1 N2 -2.36(19) . . . . ?
O2 C18 N2 N1 -175.57(10) . . . . ?
C17 C18 N2 N1 3.22(19) . . . . ?
C15 N1 N2 C18 -0.81(17) . . . . ?
N1 C15 O1 C12 -31.25(16) . . . . ?
C16 C15 O1 C12 149.56(12) . . . . ?
C11 C12 O1 C15 98.35(14) . . . . ?
C13 C12 O1 C15 -84.78(14) . . . . ?
N2 C18 O2 C19 -6.78(16) . . . . ?
C17 C18 O2 C19 174.32(11) . . . . ?
C20 C19 O2 C18 -91.02(14) . . . . ?
C24 C19 O2 C18 91.53(14) . . . . ?
C29 C30 O3 C27 57.12(18) . . . . ?
C28 C27 O3 C30 -56.74(18) . . . . ?
C27 C28 O4 C29 -57.58(16) . . . . ?
C30 C29 O4 C28 57.39(17) . . . . ?
C31 C32 O5 C31 57.13(17) 3_767 . . . ?
C32 C31 O5 C32 -57.17(17) 3_767 . . . ?
